data_1506425
loop_
_publ_author_name
'Darensbourg, Donald. J.'
'Ganguly, Poulomi'
'Billodeaux, Damon'

_publ_section_title
;
 Ring-Opening Polymerization of Trimethylene Carbonate Using Aluminum(III)
 and Tin(IV) Salen Chloride Catalysts
;
_journal_issue 13
_journal_name_full Macromolecules
_journal_page_first 5406
_journal_paper_doi 10.1021/ma050666j
_journal_volume 38
_journal_year 2005
_chemical_formula_sum 'C24 H26 Cl6 N2 O4 Sn'
_chemical_formula_weight 737.86
_chemical_name_systematic
; 
 ? 
;
_space_group_IT_number 19
_symmetry_cell_setting orthorhombic
_symmetry_space_group_name_Hall 'P 2ac 2ab'
_symmetry_space_group_name_H-M 'P 21 21 21'
_atom_sites_solution_hydrogens geom
_atom_sites_solution_primary direct
_atom_sites_solution_secondary difmap
_audit_creation_method SHELXL-97
_cell_angle_alpha 90.00
_cell_angle_beta 90.00
_cell_angle_gamma 90.00
_cell_formula_units_Z 4
_cell_length_a 12.901(8)
_cell_length_b 13.359(9)
_cell_length_c 16.323(11)
_cell_measurement_temperature 110(2)
_cell_volume 2813(3)
_computing_cell_refinement 'Bruker SMART'
_computing_data_collection 'Bruker SMART'
_computing_data_reduction 'Bruker SHELXTL'
_computing_molecular_graphics 'Bruker SHELXTL'
_computing_publication_material 'Bruker SHELXTL'
_computing_structure_refinement 'SHELXL-97 (Sheldrick, 1997)'
_computing_structure_solution 'SHELXS-97 (Sheldrick, 1990)'
_diffrn_ambient_temperature 110(2)
_diffrn_measured_fraction_theta_full 0.991
_diffrn_measured_fraction_theta_max 0.991
_diffrn_measurement_device_type 'CCD area detector'
_diffrn_measurement_method 'phi and omega scans'
_diffrn_radiation_monochromator graphite
_diffrn_radiation_source 'fine-focus sealed tube'
_diffrn_radiation_type MoK\a
_diffrn_radiation_wavelength 0.71073
_diffrn_reflns_av_R_equivalents 0.0538
_diffrn_reflns_av_sigmaI/netI 0.0500
_diffrn_reflns_limit_h_max 14
_diffrn_reflns_limit_h_min -14
_diffrn_reflns_limit_k_max 14
_diffrn_reflns_limit_k_min -14
_diffrn_reflns_limit_l_max 18
_diffrn_reflns_limit_l_min -14
_diffrn_reflns_number 12694
_diffrn_reflns_theta_full 23.58
_diffrn_reflns_theta_max 23.58
_diffrn_reflns_theta_min 1.97
_exptl_absorpt_coefficient_mu 1.513
_exptl_absorpt_correction_type none
_exptl_crystal_colour 'light yellow'
_exptl_crystal_density_diffrn 1.742
_exptl_crystal_density_method 'not measured'
_exptl_crystal_description prism
_exptl_crystal_F_000 1472
_exptl_crystal_size_max 0.55
_exptl_crystal_size_mid 0.50
_exptl_crystal_size_min 0.28
_refine_diff_density_max 0.644
_refine_diff_density_min -0.781
_refine_diff_density_rms 0.168
_refine_ls_abs_structure_details 'Flack H D (1983), Acta Cryst. A39, 876-881'
_refine_ls_abs_structure_Flack -0.01(4)
_refine_ls_extinction_method none
_refine_ls_goodness_of_fit_ref 1.005
_refine_ls_hydrogen_treatment mixed
_refine_ls_matrix_type full
_refine_ls_number_parameters 334
_refine_ls_number_reflns 4139
_refine_ls_number_restraints 0
_refine_ls_restrained_S_all 1.005
_refine_ls_R_factor_all 0.0524
_refine_ls_R_factor_gt 0.0422
_refine_ls_shift/su_max 0.518
_refine_ls_shift/su_mean 0.047
_refine_ls_structure_factor_coef Fsqd
_refine_ls_weighting_details 'calc w=1/[\s^2^(Fo^2^)+(0.0758P)^2^+0.0000P] where P=(Fo^2^+2Fc^2^)/3'
_refine_ls_weighting_scheme calc
_refine_ls_wR_factor_gt 0.1045
_refine_ls_wR_factor_ref 0.1149
_reflns_number_gt 3501
_reflns_number_total 4139
_reflns_threshold_expression >2sigma(I)
_cod_data_source_file ma050666jsi20050502_101947.cif
_cod_data_source_block db208m
_cod_depositor_comments
;
The following automatic conversions were performed:

'_symmetry_cell_setting' value 'Orthorhombic' changed to
'orthorhombic' according to
/home/saulius/struct/CIF-dictionaries/cif_core.dic dictionary named
'cif_core.dic' version 2.4.1 from 2010-06-29.

Automatic conversion script
Id: cif_fix_values 1715 2011-07-08 13:25:40Z adriana 
;
_cod_original_sg_symbol_H-M P2(1)2(1)2(1)
_cod_database_code 1506425

loop_
_symmetry_equiv_pos_as_xyz
'x, y, z'
'-x+1/2, -y, z+1/2'
'-x, y+1/2, -z+1/2'
'x+1/2, -y+1/2, -z'

loop_
_atom_site_label
_atom_site_type_symbol
_atom_site_fract_x
_atom_site_fract_y
_atom_site_fract_z
_atom_site_U_iso_or_equiv
_atom_site_adp_type
_atom_site_occupancy
_atom_site_symmetry_multiplicity
_atom_site_calc_flag
_atom_site_refinement_flags
Sn1 Sn 0.74680(4) 0.63136(3) 0.96657(3) 0.03956(17) Uani 1 1 d .
Cl1 Cl 0.72699(12) 0.80587(12) 0.92918(12) 0.0471(5) Uani 1 1 d .
Cl2 Cl 0.77179(17) 0.45741(13) 0.99813(15) 0.0623(6) Uani 1 1 d .
Cl3 Cl 0.38176(13) 0.59720(14) 0.91834(14) 0.0533(5) Uani 1 1 d .
Cl4 Cl 0.4361(2) 0.5765(2) 0.59278(16) 0.0859(9) Uani 1 1 d .
Cl5 Cl 0.6241(2) 0.6592(2) 1.24269(15) 0.0805(8) Uani 1 1 d .
Cl6 Cl 1.0128(2) 0.65728(18) 1.36143(17) 0.0923(10) Uani 1 1 d .
N1 N 0.8066(4) 0.6044(5) 0.8460(4) 0.0478(16) Uani 1 1 d .
N2 N 0.9100(4) 0.6585(4) 0.9828(4) 0.0440(15) Uani 1 1 d .
O1 O 0.6027(4) 0.6039(4) 0.9263(3) 0.0482(13) Uani 1 1 d .
O2 O 0.7216(4) 0.6639(4) 1.0845(3) 0.0494(13) Uani 1 1 d .
C1 C 0.5736(6) 0.5988(5) 0.8492(5) 0.0397(19) Uani 1 1 d .
C2 C 0.6362(6) 0.5973(6) 0.7791(5) 0.0437(18) Uani 1 1 d .
C3 C 0.5940(7) 0.5914(5) 0.7015(5) 0.049(2) Uani 1 1 d .
H3 H 0.6373 0.5908 0.6559 0.059 Uiso 1 1 calc R
C4 C 0.4872(7) 0.5862(7) 0.6912(5) 0.058(2) Uani 1 1 d .
C5 C 0.4222(6) 0.5890(6) 0.7583(6) 0.055(2) Uani 1 1 d .
H5 H 0.3507 0.5859 0.7514 0.065 Uiso 1 1 calc R
C6 C 0.4641(6) 0.5962(5) 0.8346(5) 0.0431(18) Uani 1 1 d .
C7 C 0.7494(7) 0.5962(5) 0.7803(4) 0.0481(16) Uani 1 1 d .
H7 H 0.7835 0.5890 0.7304 0.058 Uiso 1 1 calc R
C8 C 0.9223(6) 0.5988(8) 0.8430(6) 0.065(3) Uani 1 1 d .
H8A H 0.9468 0.6167 0.7887 0.078 Uiso 1 1 calc R
H8B H 0.9451 0.5312 0.8550 0.078 Uiso 1 1 calc R
C9 C 0.9650(5) 0.6702(7) 0.9053(6) 0.056(2) Uani 1 1 d .
H9A H 1.0383 0.6572 0.9134 0.068 Uiso 1 1 calc R
H9B H 0.9573 0.7384 0.8858 0.068 Uiso 1 1 calc R
C10 C 0.9532(6) 0.6641(5) 1.0526(5) 0.047(2) Uani 1 1 d .
H10 H 1.0247 0.6727 1.0532 0.057 Uiso 1 1 calc R
C11 C 0.9011(6) 0.6585(6) 1.1323(5) 0.049(2) Uani 1 1 d .
C12 C 0.7932(6) 0.6579(5) 1.1443(5) 0.0485(19) Uani 1 1 d .
C13 C 0.7578(7) 0.6579(6) 1.2252(5) 0.056(2) Uani 1 1 d .
C14 C 0.8229(9) 0.6566(6) 1.2912(6) 0.070(3) Uani 1 1 d .
H14 H 0.7964 0.6550 1.3441 0.084 Uiso 1 1 calc R
C15 C 0.9286(9) 0.6576(6) 1.2780(6) 0.064(3) Uani 1 1 d .
C16 C 0.9696(7) 0.6573(6) 1.2002(6) 0.057(2) Uani 1 1 d .
H16 H 1.0410 0.6563 1.1923 0.069 Uiso 1 1 calc R
C2S C 0.1401(19) 0.614(4) 0.601(3) 0.38(4) Uani 1 1 d .
H2S1 H 0.1834 0.6701 0.6181 0.455 Uiso 1 1 calc R
H2S2 H 0.1783 0.5740 0.5621 0.455 Uiso 1 1 calc R
C3S C 0.080(6) 0.637(7) 0.579(2) 0.59(3) Uani 1 1 d .
H3S1 H 0.0658 0.5910 0.5341 0.712 Uiso 1 1 calc R
H3S2 H 0.0984 0.7000 0.5530 0.712 Uiso 1 1 calc R
C4S C -0.028(2) 0.656(3) 0.6201(17) 0.33(3) Uani 1 1 d .
H4S1 H -0.0275 0.6887 0.6733 0.398 Uiso 1 1 calc R
H4S2 H -0.0843 0.6764 0.5847 0.398 Uiso 1 1 calc R
C1S C 0.102(5) 0.542(3) 0.6868(16) 0.42(4) Uani 1 1 d .
H1S1 H 0.0872 0.5779 0.7369 0.502 Uiso 1 1 calc R
H1S2 H 0.1398 0.4797 0.6956 0.502 Uiso 1 1 calc R
O1S O 0.0085(13) 0.5391(17) 0.6165(14) 0.252(9) Uani 1 1 d .
C6S C 0.7949(19) 0.824(3) 0.5914(15) 0.30(2) Uani 1 1 d .
H6S1 H 0.8091 0.7901 0.5400 0.355 Uiso 1 1 calc R
H6S2 H 0.7209 0.8336 0.5981 0.355 Uiso 1 1 calc R
O2S O 0.8148(18) 0.864(2) 0.7205(16) 0.38(2) Uani 1 1 d .
C5S C 0.853(2) 0.763(2) 0.6767(14) 0.245(14) Uani 1 1 d .
H5S1 H 0.8182 0.7027 0.6947 0.294 Uiso 1 1 calc R
H5S2 H 0.9274 0.7549 0.6734 0.294 Uiso 1 1 calc R
C8S C 0.8435(13) 0.9715(17) 0.6832(12) 0.174(9) Uani 1 1 d .
H8S1 H 0.7882 1.0205 0.6858 0.209 Uiso 1 1 calc R
H8S2 H 0.9089 0.9989 0.7021 0.209 Uiso 1 1 calc R
C7S C 0.8500(18) 0.911(3) 0.5998(10) 0.215(13) Uani 1 1 d .
H7S1 H 0.8281 0.9561 0.5563 0.258 Uiso 1 1 calc R
H7S2 H 0.9224 0.8958 0.5900 0.258 Uiso 1 1 calc R

loop_
_atom_site_aniso_label
_atom_site_aniso_U_11
_atom_site_aniso_U_22
_atom_site_aniso_U_33
_atom_site_aniso_U_23
_atom_site_aniso_U_13
_atom_site_aniso_U_12
Sn1 0.0284(2) 0.0512(3) 0.0391(3) 0.0042(2) -0.0047(2) -0.0045(3)
Cl1 0.0311(9) 0.0525(9) 0.0579(11) 0.0094(9) -0.0006(8) 0.0016(7)
Cl2 0.0682(14) 0.0510(10) 0.0676(13) 0.0087(9) -0.0159(12) -0.0082(10)
Cl3 0.0326(9) 0.0536(11) 0.0736(14) -0.0056(11) 0.0021(9) -0.0069(8)
Cl4 0.108(2) 0.0861(17) 0.0637(16) -0.0160(14) -0.0448(15) 0.0129(15)
Cl5 0.0775(16) 0.118(2) 0.0460(13) 0.0168(15) 0.0007(12) -0.0131(16)
Cl6 0.138(2) 0.0596(13) 0.0791(18) 0.0100(13) -0.0693(18) -0.0130(15)
N1 0.031(3) 0.062(4) 0.050(4) -0.001(3) 0.003(3) 0.002(3)
N2 0.027(3) 0.052(4) 0.053(4) 0.000(3) -0.004(3) -0.002(3)
O1 0.031(2) 0.072(3) 0.041(3) 0.001(3) -0.001(2) -0.011(2)
O2 0.041(3) 0.068(3) 0.039(3) 0.002(3) 0.002(2) -0.009(2)
C1 0.043(4) 0.033(4) 0.044(5) -0.005(4) -0.007(4) -0.006(3)
C2 0.049(4) 0.041(4) 0.041(5) -0.002(4) -0.003(4) 0.011(3)
C3 0.075(6) 0.039(4) 0.034(4) -0.009(4) -0.010(4) 0.012(4)
C4 0.071(6) 0.058(5) 0.047(5) -0.013(4) -0.026(5) 0.017(4)
C5 0.038(4) 0.055(5) 0.071(6) -0.015(5) -0.021(4) 0.003(4)
C6 0.039(4) 0.041(4) 0.050(5) -0.014(4) -0.002(4) 0.001(3)
C7 0.049(4) 0.056(4) 0.039(4) 0.000(3) 0.007(5) 0.006(5)
C8 0.035(4) 0.092(8) 0.068(7) 0.003(6) 0.001(4) 0.000(5)
C9 0.022(4) 0.073(5) 0.075(6) -0.001(5) -0.004(4) 0.006(4)
C10 0.031(4) 0.043(4) 0.068(6) 0.009(4) -0.016(4) -0.011(3)
C11 0.053(5) 0.046(4) 0.048(5) 0.009(4) -0.026(4) -0.006(4)
C12 0.052(4) 0.045(4) 0.049(5) 0.006(4) -0.019(4) -0.010(3)
C13 0.060(5) 0.064(4) 0.044(5) 0.011(4) -0.018(5) -0.022(5)
C14 0.115(9) 0.048(5) 0.047(6) 0.016(4) -0.016(6) -0.005(5)
C15 0.094(7) 0.035(5) 0.063(7) 0.011(4) -0.042(6) -0.018(5)
C16 0.067(5) 0.045(5) 0.059(6) 0.012(4) -0.034(5) -0.006(4)
C2S 0.089(14) 0.56(8) 0.48(8) -0.24(6) 0.10(3) -0.07(3)
C3S 0.63(8) 1.01(12) 0.14(2) -0.20(5) 0.19(4) -0.510
C4S 0.26(3) 0.50(5) 0.23(3) -0.28(3) -0.13(2) 0.24(4)
C1S 0.68(9) 0.45(6) 0.124(18) -0.11(3) -0.14(3) 0.36(6)
O1S 0.163(13) 0.30(2) 0.30(2) 0.008(18) 0.068(15) -0.098(13)
C6S 0.154(18) 0.58(6) 0.16(2) 0.15(3) -0.040(15) -0.18(3)
O2S 0.31(3) 0.48(4) 0.35(3) 0.27(3) 0.23(2) 0.18(3)
C5S 0.22(3) 0.31(3) 0.20(2) 0.17(2) 0.10(2) 0.08(2)
C8S 0.098(12) 0.30(3) 0.127(14) 0.083(16) 0.002(11) 0.036(14)
C7S 0.18(2) 0.41(4) 0.057(10) 0.000(17) 0.010(12) 0.07(2)

loop_
_atom_type_symbol
_atom_type_description
_atom_type_scat_dispersion_real
_atom_type_scat_dispersion_imag
_atom_type_scat_source
C C 0.0033 0.0016 'International Tables Vol C Tables 4.2.6.8 and 6.1.1.4'
H H 0.0000 0.0000 'International Tables Vol C Tables 4.2.6.8 and 6.1.1.4'
N N 0.0061 0.0033 'International Tables Vol C Tables 4.2.6.8 and 6.1.1.4'
O O 0.0106 0.0060 'International Tables Vol C Tables 4.2.6.8 and 6.1.1.4'
Cl Cl 0.1484 0.1585 'International Tables Vol C Tables 4.2.6.8 and 6.1.1.4'
Sn Sn -0.6537 1.4246 'International Tables Vol C Tables 4.2.6.8 and 6.1.1.4'

loop_
_geom_angle_atom_site_label_1
_geom_angle_atom_site_label_2
_geom_angle_atom_site_label_3
_geom_angle
O2 Sn1 O1 101.8(2)
O2 Sn1 N1 168.0(2)
O1 Sn1 N1 90.1(2)
O2 Sn1 N2 90.2(2)
O1 Sn1 N2 167.9(2)
N1 Sn1 N2 77.8(2)
O2 Sn1 Cl2 91.46(16)
O1 Sn1 Cl2 91.02(16)
N1 Sn1 Cl2 89.20(18)
N2 Sn1 Cl2 90.30(17)
O2 Sn1 Cl1 90.94(16)
O1 Sn1 Cl1 89.74(16)
N1 Sn1 Cl1 88.19(18)
N2 Sn1 Cl1 88.41(16)
Cl2 Sn1 Cl1 177.28(8)
C7 N1 C8 122.1(7)
C7 N1 Sn1 124.4(5)
C8 N1 Sn1 113.5(5)
C10 N2 C9 123.9(6)
C10 N2 Sn1 123.3(5)
C9 N2 Sn1 112.8(4)
C1 O1 Sn1 126.0(5)
C12 O2 Sn1 125.0(5)
O1 C1 C2 128.1(7)
O1 C1 C6 116.3(7)
C2 C1 C6 115.6(7)
C3 C2 C1 121.5(7)
C3 C2 C7 113.9(7)
C1 C2 C7 124.5(7)
C2 C3 C4 120.3(8)
C5 C4 C3 120.4(7)
C5 C4 Cl4 120.2(7)
C3 C4 Cl4 119.4(7)
C6 C5 C4 119.1(7)
C5 C6 C1 123.0(7)
C5 C6 Cl3 118.7(6)
C1 C6 Cl3 118.2(6)
N1 C7 C2 125.0(7)
N1 C8 C9 108.2(7)
N2 C9 C8 110.0(7)
N2 C10 C11 126.2(6)
C12 C11 C16 120.5(8)
C12 C11 C10 125.3(7)
C16 C11 C10 114.1(7)
O2 C12 C13 117.4(7)
O2 C12 C11 125.3(8)
C13 C12 C11 117.1(7)
C14 C13 C12 123.0(9)
C14 C13 Cl5 118.5(7)
C12 C13 Cl5 118.5(6)
C13 C14 C15 119.0(9)
C16 C15 C14 121.5(8)
C16 C15 Cl6 118.8(8)
C14 C15 Cl6 119.6(9)
C15 C16 C11 118.8(9)
C3S C2S C1S 105(5)
C2S C3S C4S 130(5)
O1S C4S C3S 65(3)
C2S C1S O1S 70.7(14)
C4S O1S C1S 99.3(19)
C7S C6S C5S 95(2)
C5S O2S C8S 120.9(15)
O2S C5S C6S 81(2)
C7S C8S O2S 83.3(19)
C6S C7S C8S 119(2)

loop_
_geom_bond_atom_site_label_1
_geom_bond_atom_site_label_2
_geom_bond_distance
Sn1 O2 2.001(5)
Sn1 O1 2.005(5)
Sn1 N1 2.144(7)
Sn1 N2 2.153(6)
Sn1 Cl2 2.402(2)
Sn1 Cl1 2.423(2)
Cl3 C6 1.731(8)
Cl4 C4 1.742(8)
Cl5 C13 1.749(10)
Cl6 C15 1.742(9)
N1 C7 1.307(10)
N1 C8 1.496(10)
N2 C10 1.271(9)
N2 C9 1.459(11)
O1 C1 1.315(9)
O2 C12 1.345(9)
C1 C2 1.401(11)
C1 C6 1.433(10)
C2 C3 1.382(10)
C2 C7 1.461(12)
C3 C4 1.390(12)
C4 C5 1.380(13)
C5 C6 1.362(11)
C8 C9 1.500(12)
C10 C11 1.467(11)
C11 C12 1.405(12)
C11 C16 1.418(10)
C12 C13 1.397(11)
C13 C14 1.366(11)
C14 C15 1.381(14)
C15 C16 1.376(13)
C2S C3S 0.91(10)
C2S C1S 1.77(5)
C3S C4S 1.57(6)
C4S O1S 1.64(3)
C1S O1S 1.67(4)
C6S C7S 1.37(4)
C6S C5S 1.78(3)
O2S C5S 1.60(3)
O2S C8S 1.60(3)
C8S C7S 1.58(3)
